data_7025471
loop_
_publ_author_name
'Neu, Rebecca C.'
'Ouyang, Eva Y.'
'Geier, Stephen J.'
'Zhao, Xiaoxi'
'Ramos, Alberto'
'Stephan, Douglas W.'

_publ_section_title
;
 Probing substituent effects on the activation of H(2) by phosphorus and
 boron frustrated Lewis pairs.
;
_journal_issue 18
_journal_name_full 'Dalton transactions (Cambridge, England : 2003)'
_journal_page_first 4285
_journal_page_last 4294
_journal_paper_doi 10.1039/c001133a
_journal_volume 39
_journal_year 2010
_chemical_formula_sum 'C21 H12 B F9 O3'
_chemical_formula_weight 494.12
_space_group_IT_number 15
_symmetry_cell_setting monoclinic
_symmetry_space_group_name_Hall '-C 2yc'
_symmetry_space_group_name_H-M 'C 1 2/c 1'
_atom_sites_solution_hydrogens geom
_atom_sites_solution_primary direct
_atom_sites_solution_secondary difmap
_audit_creation_method SHELXL-97
_cell_angle_alpha 90.00
_cell_angle_beta 94.773(3)
_cell_angle_gamma 90.00
_cell_formula_units_Z 8
_cell_length_a 13.8692(7)
_cell_length_b 13.4263(6)
_cell_length_c 22.0941(11)
_cell_measurement_temperature 296(2)
_cell_measurement_theta_max 25.0
_cell_measurement_theta_min 2.0
_cell_volume 4099.9(3)
_computing_structure_refinement 'SHELXL-97 (Sheldrick, 1997)'
_computing_structure_solution 'SHELXS-97 (Sheldrick, 1990)'
_diffrn_ambient_temperature 296(2)
_diffrn_measured_fraction_theta_full 0.997
_diffrn_measured_fraction_theta_max 0.997
_diffrn_radiation_monochromator graphite
_diffrn_radiation_source 'fine-focus sealed tube'
_diffrn_radiation_type MoK\a
_diffrn_radiation_wavelength 0.71073
_diffrn_reflns_av_R_equivalents 0.0373
_diffrn_reflns_av_sigmaI/netI 0.0278
_diffrn_reflns_limit_h_max 16
_diffrn_reflns_limit_h_min -16
_diffrn_reflns_limit_k_max 16
_diffrn_reflns_limit_k_min -16
_diffrn_reflns_limit_l_max 26
_diffrn_reflns_limit_l_min -26
_diffrn_reflns_number 28124
_diffrn_reflns_theta_full 25.42
_diffrn_reflns_theta_max 25.42
_diffrn_reflns_theta_min 1.85
_exptl_absorpt_coefficient_mu 0.159
_exptl_absorpt_correction_T_max 0.7452
_exptl_absorpt_correction_T_min 0.6939
_exptl_absorpt_correction_type empirical
_exptl_crystal_density_diffrn 1.601
_exptl_crystal_density_method 'not measured'
_exptl_crystal_F_000 1984
_exptl_crystal_size_max 0.24
_exptl_crystal_size_mid 0.21
_exptl_crystal_size_min 0.19
_refine_diff_density_max 0.278
_refine_diff_density_min -0.285
_refine_diff_density_rms 0.047
_refine_ls_extinction_method none
_refine_ls_goodness_of_fit_ref 0.998
_refine_ls_hydrogen_treatment fixed
_refine_ls_matrix_type full
_refine_ls_number_parameters 334
_refine_ls_number_reflns 3789
_refine_ls_number_restraints 0
_refine_ls_restrained_S_all 0.998
_refine_ls_R_factor_all 0.0767
_refine_ls_R_factor_gt 0.0442
_refine_ls_shift/su_max 0.000
_refine_ls_shift/su_mean 0.000
_refine_ls_structure_factor_coef Fsqd
_refine_ls_weighting_details 'calc w=1/[\s^2^(Fo^2^)+(0.0593P)^2^+4.6631P] where P=(Fo^2^+2Fc^2^)/3'
_refine_ls_weighting_scheme calc
_refine_ls_wR_factor_gt 0.1065
_refine_ls_wR_factor_ref 0.1271
_reflns_number_gt 2551
_reflns_number_total 3789
_reflns_threshold_expression >2sigma(I)
_cod_data_source_file c001133a.txt
_cod_data_source_block B(OC6H4CF3)3
_cod_original_sg_symbol_H-M C2/c
_cod_database_code 7025471

loop_
_symmetry_equiv_pos_as_xyz
'x, y, z'
'-x, y, -z+1/2'
'x+1/2, y+1/2, z'
'-x+1/2, y+1/2, -z+1/2'
'-x, -y, -z'
'x, -y, z-1/2'
'-x+1/2, -y+1/2, -z'
'x+1/2, -y+1/2, z-1/2'

loop_
_atom_site_label
_atom_site_type_symbol
_atom_site_fract_x
_atom_site_fract_y
_atom_site_fract_z
_atom_site_U_iso_or_equiv
_atom_site_adp_type
_atom_site_occupancy
_atom_site_symmetry_multiplicity
_atom_site_calc_flag
_atom_site_refinement_flags
F1 F 0.1488(2) 0.10711(13) 0.12511(9) 0.1111(9) Uani 1 1 d .
F2 F 0.17138(15) 0.08038(12) 0.21934(9) 0.0810(6) Uani 1 1 d .
F3 F 0.02955(15) 0.09577(13) 0.17935(13) 0.1103(8) Uani 1 1 d .
F4 F 0.1810(4) 0.8402(5) 0.49760(17) 0.1197(14) Uani 0.70 1 d P
F5 F 0.1026(4) 0.9622(3) 0.4648(2) 0.0880(18) Uani 0.70 1 d P
F6 F 0.0297(5) 0.8305(6) 0.4877(3) 0.137(4) Uani 0.70 1 d P
F4A F 0.0808(10) 0.8074(7) 0.4966(5) 0.076(4) Uani 0.30 1 d P
F5A F 0.1562(8) 0.9264(9) 0.4716(4) 0.080(3) Uani 0.30 1 d P
F6A F 0.0073(7) 0.9271(9) 0.4526(4) 0.099(3) Uani 0.30 1 d P
F7 F 0.41257(13) 0.98878(11) 0.07620(7) 0.0638(5) Uani 1 1 d .
F8 F 0.32485(13) 0.98015(13) -0.00737(8) 0.0729(5) Uani 1 1 d .
F9 F 0.45271(13) 0.89379(11) 0.00590(9) 0.0743(6) Uani 1 1 d .
O1 O 0.11137(12) 0.54318(11) 0.22757(7) 0.0392(4) Uani 1 1 d .
O2 O 0.13802(12) 0.71680(11) 0.22444(7) 0.0423(4) Uani 1 1 d .
O3 O 0.17728(12) 0.61786(11) 0.14305(7) 0.0432(4) Uani 1 1 d .
C1 C 0.11765(16) 0.44359(16) 0.21204(10) 0.0350(5) Uani 1 1 d .
C2 C 0.11455(18) 0.41010(18) 0.15277(11) 0.0414(6) Uani 1 1 d .
H2 H 0.1108 0.4551 0.1207 0.050 Uiso 1 1 calc R
C3 C 0.11715(18) 0.30880(18) 0.14186(11) 0.0447(6) Uani 1 1 d .
H3 H 0.1163 0.2854 0.1022 0.054 Uiso 1 1 calc R
C4 C 0.12096(18) 0.24197(18) 0.18975(11) 0.0425(6) Uani 1 1 d .
C5 C 0.1180(2) 0.1326(2) 0.17814(14) 0.0567(7) Uani 1 1 d .
C6 C 0.12475(18) 0.27657(18) 0.24868(11) 0.0446(6) Uani 1 1 d .
H6 H 0.1281 0.2318 0.2809 0.053 Uiso 1 1 calc R
C7 C 0.12353(17) 0.37760(17) 0.25979(11) 0.0393(6) Uani 1 1 d .
H7 H 0.1267 0.4011 0.2995 0.047 Uiso 1 1 calc R
C8 C 0.12292(16) 0.74700(16) 0.28243(10) 0.0359(5) Uani 1 1 d .
C9 C 0.1161(2) 0.68405(18) 0.33115(11) 0.0535(7) Uani 1 1 d .
H9 H 0.1178 0.6154 0.3257 0.064 Uiso 1 1 calc R
C10 C 0.1068(2) 0.72357(18) 0.38796(12) 0.0541(7) Uani 1 1 d .
H10 H 0.1022 0.6811 0.4209 0.065 Uiso 1 1 calc R
C11 C 0.10411(17) 0.82490(17) 0.39665(11) 0.0395(6) Uani 1 1 d .
C12 C 0.0972(2) 0.8662(2) 0.45866(13) 0.0573(8) Uani 1 1 d .
C13 C 0.1091(2) 0.88701(17) 0.34727(12) 0.0484(7) Uani 1 1 d .
H13 H 0.1059 0.9556 0.3524 0.058 Uiso 1 1 calc R
C14 C 0.11876(19) 0.84826(17) 0.29035(11) 0.0442(6) Uani 1 1 d .
H14 H 0.1225 0.8907 0.2573 0.053 Uiso 1 1 calc R
C15 C 0.22242(17) 0.69548(16) 0.11494(9) 0.0355(5) Uani 1 1 d .
C16 C 0.17886(18) 0.78683(18) 0.10428(11) 0.0421(6) Uani 1 1 d .
H16 H 0.1168 0.7984 0.1157 0.050 Uiso 1 1 calc R
C17 C 0.22839(18) 0.86101(18) 0.07645(10) 0.0409(6) Uani 1 1 d .
H17 H 0.1996 0.9229 0.0693 0.049 Uiso 1 1 calc R
C18 C 0.32076(17) 0.84345(16) 0.05919(9) 0.0343(5) Uani 1 1 d .
C19 C 0.37661(18) 0.92558(18) 0.03332(11) 0.0418(6) Uani 1 1 d .
C20 C 0.36236(18) 0.75078(17) 0.06883(11) 0.0405(6) Uani 1 1 d .
H20 H 0.4238 0.7382 0.0567 0.049 Uiso 1 1 calc R
C21 C 0.31278(19) 0.67678(17) 0.09650(10) 0.0417(6) Uani 1 1 d .
H21 H 0.3406 0.6142 0.1027 0.050 Uiso 1 1 calc R
B1 B 0.1418(2) 0.6251(2) 0.19875(12) 0.0366(6) Uani 1 1 d .

loop_
_atom_site_aniso_label
_atom_site_aniso_U_11
_atom_site_aniso_U_22
_atom_site_aniso_U_33
_atom_site_aniso_U_23
_atom_site_aniso_U_13
_atom_site_aniso_U_12
F1 0.218(3) 0.0438(10) 0.0751(14) -0.0101(9) 0.0308(15) 0.0086(13)
F2 0.1038(15) 0.0380(9) 0.0971(14) 0.0138(9) -0.0159(11) 0.0044(9)
F3 0.0790(14) 0.0462(10) 0.202(3) -0.0205(13) -0.0128(15) -0.0210(10)
F4 0.146(4) 0.137(4) 0.070(2) -0.037(2) -0.022(2) 0.038(3)
F5 0.164(6) 0.0415(17) 0.064(2) -0.0166(14) 0.044(3) -0.006(2)
F6 0.150(6) 0.187(8) 0.088(4) -0.079(4) 0.087(4) -0.127(5)
F4A 0.160(13) 0.041(3) 0.035(4) 0.002(3) 0.051(7) -0.034(6)
F5A 0.087(7) 0.089(8) 0.066(5) -0.047(6) 0.026(5) -0.065(6)
F6A 0.088(6) 0.121(7) 0.087(5) -0.065(5) 0.009(4) 0.041(5)
F7 0.0945(13) 0.0412(8) 0.0564(10) -0.0070(7) 0.0098(9) -0.0266(8)
F8 0.0768(12) 0.0677(11) 0.0727(11) 0.0399(9) -0.0028(9) -0.0166(9)
F9 0.0862(13) 0.0444(9) 0.1010(14) -0.0009(9) 0.0595(11) -0.0126(8)
O1 0.0498(10) 0.0332(9) 0.0361(9) 0.0022(7) 0.0127(7) -0.0061(7)
O2 0.0598(11) 0.0340(9) 0.0348(9) 0.0034(7) 0.0147(8) -0.0014(8)
O3 0.0615(11) 0.0351(9) 0.0347(9) 0.0013(7) 0.0151(8) -0.0111(8)
C1 0.0358(13) 0.0333(12) 0.0362(13) 0.0018(10) 0.0046(10) -0.0058(10)
C2 0.0519(15) 0.0375(13) 0.0346(13) 0.0071(10) 0.0021(11) -0.0095(11)
C3 0.0562(16) 0.0419(14) 0.0356(13) -0.0022(11) 0.0015(11) -0.0090(12)
C4 0.0436(14) 0.0356(13) 0.0475(15) 0.0046(11) -0.0021(11) -0.0048(11)
C5 0.069(2) 0.0385(15) 0.0609(19) 0.0022(13) -0.0031(15) -0.0077(14)
C6 0.0513(16) 0.0398(14) 0.0419(14) 0.0117(11) -0.0003(12) -0.0051(12)
C7 0.0428(14) 0.0430(14) 0.0321(12) 0.0023(10) 0.0030(10) -0.0071(11)
C8 0.0414(14) 0.0315(11) 0.0363(12) 0.0019(10) 0.0120(10) 0.0004(10)
C9 0.094(2) 0.0249(12) 0.0450(15) 0.0027(11) 0.0265(14) 0.0031(13)
C10 0.091(2) 0.0317(13) 0.0435(15) 0.0039(11) 0.0280(14) -0.0015(13)
C11 0.0438(14) 0.0318(12) 0.0453(14) -0.0037(10) 0.0177(11) -0.0051(10)
C12 0.079(2) 0.0427(16) 0.0540(18) -0.0107(14) 0.0260(17) -0.0157(16)
C13 0.0661(18) 0.0261(12) 0.0541(16) -0.0015(11) 0.0115(13) -0.0025(12)
C14 0.0594(17) 0.0293(12) 0.0443(14) 0.0064(11) 0.0062(12) -0.0027(11)
C15 0.0500(15) 0.0316(12) 0.0259(11) 0.0008(9) 0.0090(10) -0.0092(11)
C16 0.0408(14) 0.0468(14) 0.0397(13) 0.0092(11) 0.0100(11) 0.0006(11)
C17 0.0488(15) 0.0353(12) 0.0391(13) 0.0075(10) 0.0066(11) 0.0031(11)
C18 0.0456(14) 0.0313(12) 0.0268(11) -0.0013(9) 0.0071(10) -0.0051(10)
C19 0.0537(16) 0.0336(13) 0.0393(13) 0.0002(11) 0.0110(12) -0.0040(11)
C20 0.0468(15) 0.0336(12) 0.0433(14) -0.0012(10) 0.0167(11) 0.0009(11)
C21 0.0617(17) 0.0264(11) 0.0392(13) 0.0001(10) 0.0161(12) 0.0018(11)
B1 0.0405(16) 0.0350(14) 0.0349(14) 0.0024(11) 0.0059(12) -0.0028(12)

loop_
_atom_type_symbol
_atom_type_description
_atom_type_scat_dispersion_real
_atom_type_scat_dispersion_imag
_atom_type_scat_source
C C 0.0033 0.0016 'International Tables Vol C Tables 4.2.6.8 and 6.1.1.4'
H H 0.0000 0.0000 'International Tables Vol C Tables 4.2.6.8 and 6.1.1.4'
B B 0.0013 0.0007 'International Tables Vol C Tables 4.2.6.8 and 6.1.1.4'
O O 0.0106 0.0060 'International Tables Vol C Tables 4.2.6.8 and 6.1.1.4'
F F 0.0171 0.0103 'International Tables Vol C Tables 4.2.6.8 and 6.1.1.4'

loop_
_geom_angle_atom_site_label_1
_geom_angle_atom_site_label_2
_geom_angle_atom_site_label_3
_geom_angle
F5A F4 C12 50.0(4)
F5A F4 F4A 92.6(5)
C12 F4 F4A 48.6(4)
F5A F5 C12 61.3(6)
F5A F5 F6A 127.6(8)
C12 F5 F6A 66.5(4)
F4A F6 C12 65.7(8)
F4A F6 F6A 127.2(11)
C12 F6 F6A 63.3(5)
F6 F4A C12 77.3(10)
F6 F4A F4 136.5(12)
C12 F4A F4 64.6(5)
F5 F5A C12 76.9(8)
F5 F5A F4 136.9(10)
C12 F5A F4 69.7(6)
F5 F6A C12 53.2(3)
F5 F6A F6 92.3(5)
C12 F6A F6 49.8(3)
B1 O1 C1 129.69(18)
B1 O2 C8 132.06(18)
B1 O3 C15 123.99(18)
C7 C1 C2 120.8(2)
C7 C1 O1 115.67(19)
C2 C1 O1 123.4(2)
C1 C2 C3 119.1(2)
C1 C2 H2 120.5
C3 C2 H2 120.5
C2 C3 C4 120.3(2)
C2 C3 H3 119.9
C4 C3 H3 119.9
C6 C4 C3 119.9(2)
C6 C4 C5 119.5(2)
C3 C4 C5 120.5(2)
F3 C5 F1 106.8(3)
F3 C5 F2 104.7(2)
F1 C5 F2 105.5(3)
F3 C5 C4 112.1(3)
F1 C5 C4 113.6(2)
F2 C5 C4 113.4(2)
C7 C6 C4 120.0(2)
C7 C6 H6 120.0
C4 C6 H6 120.0
C1 C7 C6 119.9(2)
C1 C7 H7 120.1
C6 C7 H7 120.1
C14 C8 O2 114.9(2)
C14 C8 C9 120.1(2)
O2 C8 C9 124.9(2)
C8 C9 C10 119.5(2)
C8 C9 H9 120.2
C10 C9 H9 120.2
C11 C10 C9 120.9(2)
C11 C10 H10 119.6
C9 C10 H10 119.6
C10 C11 C13 118.9(2)
C10 C11 C12 120.1(2)
C13 C11 C12 120.9(2)
F5A C12 F4A 117.2(8)
F5A C12 F6 131.8(6)
F4A C12 F6 37.0(6)
F5A C12 F5 41.8(6)
F4A C12 F5 126.9(6)
F6 C12 F5 111.2(4)
F5A C12 F4 60.2(6)
F4A C12 F4 66.8(7)
F6 C12 F4 101.5(5)
F5 C12 F4 98.2(4)
F5A C12 F6A 102.0(7)
F4A C12 F6A 102.8(7)
F6 C12 F6A 66.8(5)
F5 C12 F6A 60.3(5)
F4 C12 F6A 145.2(3)
F5A C12 C11 112.7(5)
F4A C12 C11 115.6(6)
F6 C12 C11 115.5(4)
F5 C12 C11 117.3(3)
F4 C12 C11 110.5(3)
F6A C12 C11 103.9(3)
C14 C13 C11 120.6(2)
C14 C13 H13 119.7
C11 C13 H13 119.7
C8 C14 C13 119.9(2)
C8 C14 H14 120.0
C13 C14 H14 120.0
C21 C15 C16 120.6(2)
C21 C15 O3 116.9(2)
C16 C15 O3 122.4(2)
C15 C16 C17 119.3(2)
C15 C16 H16 120.3
C17 C16 H16 120.3
C16 C17 C18 120.3(2)
C16 C17 H17 119.9
C18 C17 H17 119.9
C20 C18 C17 119.6(2)
C20 C18 C19 120.2(2)
C17 C18 C19 120.1(2)
F8 C19 F9 105.9(2)
F8 C19 F7 106.2(2)
F9 C19 F7 105.3(2)
F8 C19 C18 113.6(2)
F9 C19 C18 113.3(2)
F7 C19 C18 111.92(19)
C21 C20 C18 120.0(2)
C21 C20 H20 120.0
C18 C20 H20 120.0
C15 C21 C20 120.1(2)
C15 C21 H21 120.0
C20 C21 H21 120.0
O1 B1 O2 121.0(2)
O1 B1 O3 121.0(2)
O2 B1 O3 118.0(2)

loop_
_geom_bond_atom_site_label_1
_geom_bond_atom_site_label_2
_geom_bond_distance
F1 C5 1.325(3)
F2 C5 1.325(3)
F3 C5 1.325(3)
F4 F5A 1.324(12)
F4 C12 1.431(5)
F4 F4A 1.456(13)
F5 F5A 0.888(11)
F5 C12 1.298(4)
F5 F6A 1.408(10)
F6 F4A 0.784(14)
F6 C12 1.272(6)
F6 F6A 1.530(11)
F4A C12 1.188(8)
F5A C12 1.169(7)
F6A C12 1.487(7)
F7 C19 1.337(3)
F8 C19 1.324(3)
F9 C19 1.330(3)
O1 B1 1.356(3)
O1 C1 1.385(3)
O2 B1 1.358(3)
O2 C8 1.376(3)
O3 B1 1.367(3)
O3 C15 1.389(3)
C1 C7 1.375(3)
C1 C2 1.382(3)
C2 C3 1.382(3)
C2 H2 0.9300
C3 C4 1.385(3)
C3 H3 0.9300
C4 C6 1.379(3)
C4 C5 1.490(4)
C6 C7 1.379(3)
C6 H6 0.9300
C7 H7 0.9300
C8 C14 1.373(3)
C8 C9 1.378(3)
C9 C10 1.379(3)
C9 H9 0.9300
C10 C11 1.375(3)
C10 H10 0.9300
C11 C13 1.380(3)
C11 C12 1.489(4)
C13 C14 1.378(3)
C13 H13 0.9300
C14 H14 0.9300
C15 C21 1.373(3)
C15 C16 1.379(3)
C16 C17 1.383(3)
C16 H16 0.9300
C17 C18 1.387(3)
C17 H17 0.9300
C18 C20 1.381(3)
C18 C19 1.489(3)
C20 C21 1.380(3)
C20 H20 0.9300
C21 H21 0.9300
